data_7008187
loop_
_publ_author_name
'Clegg, Jack K.'
'Lindoy, Leonard F.'
'McMurtrie, John C.'
'Schilter, David'

_publ_section_title
;
 Dinuclear bis-beta-diketonato ligand derivatives of iron(III) and
 copper(II) and use of the latter as components for the assembly of
 extended metallo-supramolecular structures.
;
_journal_issue 5
_journal_name_full 'Dalton transactions (Cambridge, England : 2003)'
_journal_page_first 857
_journal_page_last 864
_journal_paper_doi 10.1039/b418870e
_journal_year 2005
_chemical_formula_moiety 'C54 H68 Cu2 N4 O8, 3.25(C4 H8 O)'
_chemical_formula_sum 'C67 H94 Cu2 N4 O11.25'
_chemical_formula_weight 1262.54
_chemical_name_systematic
;
?
;
_space_group_IT_number 2
_symmetry_cell_setting triclinic
_symmetry_space_group_name_Hall '-P 1'
_symmetry_space_group_name_H-M 'P -1'
_atom_sites_solution_hydrogens geom
_atom_sites_solution_primary direct
_atom_sites_solution_secondary difmap
_audit_creation_method SHELXL-97
_cell_angle_alpha 94.774(3)
_cell_angle_beta 107.625(3)
_cell_angle_gamma 111.025(3)
_cell_formula_units_Z 2
_cell_length_a 14.900(3)
_cell_length_b 15.948(3)
_cell_length_c 17.283(3)
_cell_measurement_reflns_used 9707
_cell_measurement_temperature 150(2)
_cell_measurement_theta_max 26.611
_cell_measurement_theta_min 2.215
_cell_volume 3567.5(12)
_computing_cell_refinement 'SAINT (Bruker, 1995)'
_computing_data_collection 'SMART (Bruker, 1995)'
_computing_data_reduction 'SAINT and XPREP (Bruker, 1995)'
_computing_molecular_graphics
;ORTEP-3 (Farrugia, 1997)
WINGX-32 (Farrugia, 1999)
;
_computing_structure_refinement 'SHELXL-97 (Sheldrick, 1997)'
_computing_structure_solution 'SIR97 (Altomare, et al. 1999)'
_diffrn_ambient_temperature 150(2)
_diffrn_measured_fraction_theta_full 0.994
_diffrn_measured_fraction_theta_max 0.903
_diffrn_measurement_device_type 'Bruker SMART 1000 CCD'
_diffrn_measurement_method \w
_diffrn_radiation_monochromator graphite
_diffrn_radiation_source 'sealed tube'
_diffrn_radiation_type MoK\a
_diffrn_radiation_wavelength 0.71069
_diffrn_reflns_av_R_equivalents 0.0445
_diffrn_reflns_av_sigmaI/netI 0.0750
_diffrn_reflns_limit_h_max 19
_diffrn_reflns_limit_h_min -19
_diffrn_reflns_limit_k_max 21
_diffrn_reflns_limit_k_min -21
_diffrn_reflns_limit_l_max 22
_diffrn_reflns_limit_l_min -22
_diffrn_reflns_number 33366
_diffrn_reflns_theta_full 25.00
_diffrn_reflns_theta_max 28.32
_diffrn_reflns_theta_min 1.57
_diffrn_standards_decay_% 0.06
_diffrn_standards_number 193
_exptl_absorpt_coefficient_mu 0.652
_exptl_absorpt_correction_T_max 0.949
_exptl_absorpt_correction_T_min 0.668
_exptl_absorpt_correction_type multi-scan
_exptl_absorpt_process_details 'SADABS (Sheldrick, 1999)'
_exptl_crystal_colour green
_exptl_crystal_density_diffrn 1.175
_exptl_crystal_density_method 'not measured'
_exptl_crystal_description prism
_exptl_crystal_F_000 1344
_exptl_crystal_size_max 0.55
_exptl_crystal_size_mid 0.21
_exptl_crystal_size_min 0.08
_refine_diff_density_max 2.960
_refine_diff_density_min -0.663
_refine_diff_density_rms 0.132
_refine_ls_extinction_method none
_refine_ls_goodness_of_fit_ref 1.043
_refine_ls_hydrogen_treatment mixed
_refine_ls_matrix_type full
_refine_ls_number_parameters 759
_refine_ls_number_reflns 16053
_refine_ls_number_restraints 49
_refine_ls_restrained_S_all 1.054
_refine_ls_R_factor_all 0.1239
_refine_ls_R_factor_gt 0.0813
_refine_ls_shift/su_max 0.001
_refine_ls_shift/su_mean 0.000
_refine_ls_structure_factor_coef Fsqd
_refine_ls_weighting_details 'calc w=1/[\s^2^(Fo^2^)+(0.1392P)^2^+3.5309P] where P=(Fo^2^+2Fc^2^)/3'
_refine_ls_weighting_scheme calc
_refine_ls_wR_factor_gt 0.2154
_refine_ls_wR_factor_ref 0.2440
_reflns_number_gt 10407
_reflns_number_total 16053
_reflns_threshold_expression >2sigma(I)
_cod_data_source_file b418870e.txt
_cod_data_source_block lj40sad
_cod_original_sg_symbol_H-M P-1
_cod_database_code 7008187

loop_
_symmetry_equiv_pos_as_xyz
'x, y, z'
'-x, -y, -z'

loop_
_atom_site_label
_atom_site_type_symbol
_atom_site_fract_x
_atom_site_fract_y
_atom_site_fract_z
_atom_site_U_iso_or_equiv
_atom_site_adp_type
_atom_site_occupancy
_atom_site_symmetry_multiplicity
_atom_site_calc_flag
_atom_site_refinement_flags
_atom_site_disorder_assembly
_atom_site_disorder_group
Cu1 Cu 0.77436(4) 0.61585(3) 0.14579(3) 0.02980(16) Uani 1 1 d . . .
N1 N 0.8794(3) 0.6211(3) 0.0766(3) 0.0366(9) Uani 1 1 d . . .
N2 N 1.0846(4) 0.6130(3) -0.0431(4) 0.0671(15) Uani 1 1 d . . .
O1 O 0.8561(3) 0.7392(2) 0.2112(2) 0.0424(9) Uani 1 1 d . . .
O2 O 0.6784(2) 0.65438(19) 0.07000(19) 0.0312(7) Uani 1 1 d . . .
O3 O 0.3245(2) 0.51106(19) -0.09929(19) 0.0307(7) Uani 1 1 d . . .
O4 O 0.1486(2) 0.4192(2) -0.2403(2) 0.0394(8) Uani 1 1 d . . .
C1A C 1.0302(6) 0.8970(9) 0.2800(9) 0.056(3) Uiso 0.45(3) 1 d PD A 1
H1A1 H 1.0832 0.9554 0.3163 0.084 Uiso 0.45(3) 1 calc PR A 1
H1A2 H 1.0403 0.8890 0.2269 0.084 Uiso 0.45(3) 1 calc PR A 1
H1A3 H 1.0352 0.8461 0.3068 0.084 Uiso 0.45(3) 1 calc PR A 1
C2A C 0.9238(12) 0.9849(5) 0.2320(9) 0.056(3) Uiso 0.45(3) 1 d PD A 1
H2A1 H 0.8608 0.9928 0.2294 0.084 Uiso 0.45(3) 1 calc PR A 1
H2A2 H 0.9277 0.9789 0.1763 0.084 Uiso 0.45(3) 1 calc PR A 1
H2A3 H 0.9838 1.0385 0.2696 0.084 Uiso 0.45(3) 1 calc PR A 1
C3A C 0.9049(10) 0.8984(11) 0.3460(5) 0.056(3) Uiso 0.45(3) 1 d PD A 1
H3A1 H 0.8884 0.8369 0.3582 0.084 Uiso 0.45(3) 1 calc PR A 1
H3A2 H 0.8474 0.9162 0.3421 0.084 Uiso 0.45(3) 1 calc PR A 1
H3A3 H 0.9672 0.9427 0.3905 0.084 Uiso 0.45(3) 1 calc PR A 1
C1B C 1.0271(5) 0.9103(8) 0.2619(7) 0.051(3) Uiso 0.55(3) 1 d PD A 2
H1B1 H 1.0802 0.9648 0.3037 0.077 Uiso 0.55(3) 1 calc PR A 2
H1B2 H 1.0284 0.9183 0.2066 0.077 Uiso 0.55(3) 1 calc PR A 2
H1B3 H 1.0404 0.8559 0.2737 0.077 Uiso 0.55(3) 1 calc PR A 2
C2B C 0.8990(9) 0.9816(5) 0.2539(8) 0.051(3) Uiso 0.55(3) 1 d PD A 2
H2B1 H 0.8286 0.9678 0.2518 0.077 Uiso 0.55(3) 1 calc PR A 2
H2B2 H 0.9057 0.9987 0.2020 0.077 Uiso 0.55(3) 1 calc PR A 2
H2B3 H 0.9476 1.0328 0.3009 0.077 Uiso 0.55(3) 1 calc PR A 2
C3B C 0.9181(9) 0.8782(8) 0.3506(4) 0.051(3) Uiso 0.55(3) 1 d PD A 2
H3B1 H 0.9643 0.9337 0.3940 0.077 Uiso 0.55(3) 1 calc PR A 2
H3B2 H 0.9397 0.8279 0.3624 0.077 Uiso 0.55(3) 1 calc PR A 2
H3B3 H 0.8475 0.8607 0.3495 0.077 Uiso 0.55(3) 1 calc PR A 2
C4 C 0.9225(4) 0.8975(3) 0.2645(3) 0.0490(14) Uani 1 1 d D . .
C5 C 0.8405(3) 0.8105(3) 0.1986(3) 0.0345(10) Uani 1 1 d D A .
C6 C 0.7590(3) 0.8126(3) 0.1354(3) 0.0347(10) Uani 1 1 d . . .
H6 H 0.7547 0.8703 0.1320 0.042 Uiso 1 1 calc R A .
C7 C 0.6818(3) 0.7348(3) 0.0757(2) 0.0226(8) Uani 1 1 d . A .
C8 C 0.5922(3) 0.7444(3) 0.0136(2) 0.0218(8) Uani 1 1 d . . .
C9 C 0.5903(3) 0.8298(3) 0.0010(3) 0.0281(9) Uani 1 1 d . A .
H9 H 0.6489 0.8849 0.0307 0.034 Uiso 1 1 calc R . .
C10 C 0.5038(3) 0.8339(3) -0.0543(3) 0.0298(9) Uani 1 1 d . . .
H10 H 0.5028 0.8919 -0.0619 0.036 Uiso 1 1 calc R A .
C11 C 0.4176(3) 0.7532(3) -0.0992(3) 0.0283(9) Uani 1 1 d . A .
H11 H 0.3584 0.7565 -0.1374 0.034 Uiso 1 1 calc R . .
C12 C 0.4183(3) 0.6677(3) -0.0878(2) 0.0239(8) Uani 1 1 d . . .
C13 C 0.5063(3) 0.6652(3) -0.0314(2) 0.0217(8) Uani 1 1 d . A .
H13 H 0.5072 0.6073 -0.0235 0.026 Uiso 1 1 calc R . .
C14 C 0.3289(3) 0.5790(3) -0.1337(3) 0.0249(8) Uani 1 1 d . A .
C15 C 0.2590(3) 0.5760(3) -0.2102(3) 0.0319(10) Uani 1 1 d . . .
H15 H 0.2701 0.6315 -0.2297 0.038 Uiso 1 1 calc R A .
C16 C 0.1741(3) 0.4971(3) -0.2597(2) 0.0334(10) Uani 1 1 d D A .
C17 C 0.1035(4) 0.4967(3) -0.3461(3) 0.0487(14) Uani 1 1 d D . .
C18A C 0.1248(9) 0.5912(5) -0.3644(6) 0.057(3) Uiso 0.55(2) 1 d PD A 1
H18A H 0.0681 0.5882 -0.4132 0.085 Uiso 0.55(2) 1 calc PR A 1
H18B H 0.1892 0.6139 -0.3754 0.085 Uiso 0.55(2) 1 calc PR A 1
H18C H 0.1310 0.6331 -0.3164 0.085 Uiso 0.55(2) 1 calc PR A 1
C19A C -0.0094(5) 0.4478(8) -0.3527(6) 0.057(3) Uiso 0.55(2) 1 d PD A 1
H19A H -0.0552 0.4371 -0.4103 0.085 Uiso 0.55(2) 1 calc PR A 1
H19B H -0.0248 0.4864 -0.3160 0.085 Uiso 0.55(2) 1 calc PR A 1
H19C H -0.0199 0.3887 -0.3361 0.085 Uiso 0.55(2) 1 calc PR A 1
C20A C 0.1218(9) 0.4378(9) -0.4109(5) 0.057(3) Uiso 0.55(2) 1 d PD A 1
H20A H 0.1115 0.3773 -0.3976 0.085 Uiso 0.55(2) 1 calc PR A 1
H20B H 0.1924 0.4687 -0.4095 0.085 Uiso 0.55(2) 1 calc PR A 1
H20C H 0.0731 0.4303 -0.4665 0.085 Uiso 0.55(2) 1 calc PR A 1
C18B C 0.0898(12) 0.5886(7) -0.3446(8) 0.064(3) Uiso 0.45(2) 1 d PD A 2
H18D H 0.0416 0.5863 -0.3987 0.096 Uiso 0.45(2) 1 calc PR A 2
H18E H 0.1565 0.6395 -0.3330 0.096 Uiso 0.45(2) 1 calc PR A 2
H18F H 0.0625 0.5980 -0.3012 0.096 Uiso 0.45(2) 1 calc PR A 2
C19B C -0.0013(7) 0.4191(8) -0.3721(8) 0.064(3) Uiso 0.45(2) 1 d PD A 2
H19D H -0.0352 0.4279 -0.3334 0.096 Uiso 0.45(2) 1 calc PR A 2
H19E H 0.0061 0.3605 -0.3713 0.096 Uiso 0.45(2) 1 calc PR A 2
H19F H -0.0429 0.4185 -0.4284 0.096 Uiso 0.45(2) 1 calc PR A 2
C20B C 0.1549(10) 0.4882(13) -0.4097(6) 0.064(3) Uiso 0.45(2) 1 d PD A 2
H20D H 0.1798 0.4392 -0.4023 0.096 Uiso 0.45(2) 1 calc PR A 2
H20E H 0.2130 0.5466 -0.4012 0.096 Uiso 0.45(2) 1 calc PR A 2
H20F H 0.1047 0.4735 -0.4661 0.096 Uiso 0.45(2) 1 calc PR A 2
C21 C 0.8509(4) 0.6013(3) -0.0064(3) 0.0448(12) Uani 1 1 d . . .
H21 H 0.7814 0.5883 -0.0383 0.054 Uiso 1 1 calc R . .
C22 C 0.9145(4) 0.5982(4) -0.0490(4) 0.0490(13) Uani 1 1 d . . .
H22 H 0.8885 0.5834 -0.1081 0.059 Uiso 1 1 calc R . .
C23 C 1.0175(4) 0.6172(3) -0.0049(4) 0.0496(14) Uani 1 1 d . . .
C24 C 1.0493(4) 0.6394(4) 0.0830(4) 0.0463(13) Uani 1 1 d . . .
H24 H 1.1187 0.6538 0.1165 0.056 Uiso 1 1 calc R . .
C25 C 0.9795(4) 0.6402(3) 0.1196(3) 0.0406(11) Uani 1 1 d . . .
H25 H 1.0028 0.6550 0.1786 0.049 Uiso 1 1 calc R . .
C26 C 1.0493(6) 0.5910(5) -0.1339(5) 0.078(2) Uani 1 1 d . . .
H26A H 0.9907 0.5311 -0.1554 0.117 Uiso 1 1 calc R . .
H26B H 1.1055 0.5888 -0.1512 0.117 Uiso 1 1 calc R . .
H26C H 1.0283 0.6384 -0.1559 0.117 Uiso 1 1 calc R . .
C27 C 1.1926(5) 0.6363(5) 0.0047(5) 0.078(2) Uani 1 1 d . . .
H27A H 1.2260 0.7012 0.0333 0.116 Uiso 1 1 calc R . .
H27B H 1.2270 0.6255 -0.0329 0.116 Uiso 1 1 calc R . .
H27C H 1.1975 0.5977 0.0457 0.116 Uiso 1 1 calc R . .
Cu2 Cu 0.55100(4) -0.00084(4) 0.22375(3) 0.02859(16) Uani 1 1 d . . .
N3 N 0.5502(3) -0.1428(3) 0.2152(2) 0.0341(8) Uani 1 1 d . . .
N4 N 0.5372(4) -0.4093(3) 0.2208(3) 0.0511(11) Uani 1 1 d . . .
O5 O 0.6689(2) 0.0587(2) 0.32559(18) 0.0360(7) Uani 1 1 d . . .
O6 O 0.6324(2) 0.0474(2) 0.15697(18) 0.0314(7) Uani 1 1 d . . .
O7 O 0.5700(2) 0.0318(2) -0.12574(18) 0.0301(7) Uani 1 1 d . . .
O8 O 0.5315(2) 0.0291(2) -0.29351(19) 0.0357(7) Uani 1 1 d . . .
C28 C 0.8293(4) 0.0649(4) 0.4639(3) 0.0495(13) Uani 1 1 d . . .
H28A H 0.7573 0.0269 0.4549 0.074 Uiso 1 1 calc R . .
H28B H 0.8689 0.0864 0.5237 0.074 Uiso 1 1 calc R . .
H28C H 0.8580 0.0282 0.4388 0.074 Uiso 1 1 calc R . .
C29 C 0.8000(5) 0.2081(4) 0.4692(3) 0.0521(14) Uani 1 1 d . . .
H29A H 0.8054 0.2627 0.4456 0.078 Uiso 1 1 calc R . .
H29B H 0.8434 0.2271 0.5283 0.078 Uiso 1 1 calc R . .
H29C H 0.7282 0.1733 0.4633 0.078 Uiso 1 1 calc R . .
C30 C 0.9471(4) 0.2028(4) 0.4315(3) 0.0524(14) Uani 1 1 d . . .
H30A H 0.9682 0.1654 0.3987 0.079 Uiso 1 1 calc R . .
H30B H 0.9920 0.2189 0.4900 0.079 Uiso 1 1 calc R . .
H30C H 0.9525 0.2591 0.4108 0.079 Uiso 1 1 calc R . .
C31 C 0.8353(4) 0.1480(3) 0.4234(3) 0.0357(10) Uani 1 1 d . . .
C32 C 0.7595(3) 0.1122(3) 0.3334(3) 0.0299(9) Uani 1 1 d . . .
C33 C 0.7913(3) 0.1359(3) 0.2671(3) 0.0316(9) Uani 1 1 d . . .
H33 H 0.8597 0.1795 0.2796 0.038 Uiso 1 1 calc R . .
C34 C 0.7278(3) 0.0991(3) 0.1827(2) 0.0247(8) Uani 1 1 d . . .
C35 C 0.7721(3) 0.1198(3) 0.1158(3) 0.0248(8) Uani 1 1 d . . .
C36 C 0.8779(3) 0.1593(3) 0.1315(3) 0.0326(10) Uani 1 1 d . . .
H36 H 0.9253 0.1760 0.1870 0.039 Uiso 1 1 calc R . .
C37 C 0.9140(3) 0.1742(3) 0.0666(3) 0.0368(10) Uani 1 1 d . . .
H37 H 0.9860 0.2019 0.0781 0.044 Uiso 1 1 calc R . .
C38 C 0.8464(3) 0.1492(3) -0.0146(3) 0.0322(10) Uani 1 1 d . . .
H38 H 0.8721 0.1583 -0.0587 0.039 Uiso 1 1 calc R . .
C39 C 0.7396(3) 0.1101(3) -0.0321(3) 0.0256(8) Uani 1 1 d . . .
C40 C 0.7046(3) 0.0948(3) 0.0330(3) 0.0240(8) Uani 1 1 d . . .
H40 H 0.6326 0.0666 0.0214 0.029 Uiso 1 1 calc R . .
C41 C 0.6619(3) 0.0828(3) -0.1188(3) 0.0261(8) Uani 1 1 d . . .
C42 C 0.6912(3) 0.1150(3) -0.1840(3) 0.0320(9) Uani 1 1 d . . .
H42 H 0.7600 0.1581 -0.1710 0.038 Uiso 1 1 calc R . .
C43 C 0.6244(4) 0.0872(3) -0.2678(3) 0.0328(10) Uani 1 1 d . . .
C44 C 0.6606(4) 0.1238(4) -0.3377(3) 0.0487(13) Uani 1 1 d . . .
C45 C 0.7649(5) 0.2062(5) -0.3054(4) 0.0639(18) Uani 1 1 d . . .
H45A H 0.7820 0.2282 -0.3526 0.096 Uiso 1 1 calc R . .
H45B H 0.8180 0.1876 -0.2727 0.096 Uiso 1 1 calc R . .
H45C H 0.7615 0.2557 -0.2704 0.096 Uiso 1 1 calc R . .
C46 C 0.5791(6) 0.1518(6) -0.3924(5) 0.088(3) Uani 1 1 d . . .
H46A H 0.5745 0.2022 -0.3596 0.131 Uiso 1 1 calc R . .
H46B H 0.5123 0.0990 -0.4134 0.131 Uiso 1 1 calc R . .
H46C H 0.5983 0.1721 -0.4392 0.131 Uiso 1 1 calc R . .
C47 C 0.6697(7) 0.0441(5) -0.3865(5) 0.098(3) Uani 1 1 d . . .
H47A H 0.6901 0.0633 -0.4332 0.147 Uiso 1 1 calc R . .
H47B H 0.6031 -0.0090 -0.4077 0.147 Uiso 1 1 calc R . .
H47C H 0.7217 0.0270 -0.3497 0.147 Uiso 1 1 calc R . .
C48 C 0.4829(4) -0.2154(3) 0.1544(3) 0.0343(10) Uani 1 1 d . . .
H48 H 0.4377 -0.2048 0.1080 0.041 Uiso 1 1 calc R . .
C49 C 0.4739(4) -0.3043(3) 0.1536(3) 0.0390(11) Uani 1 1 d . . .
H49 H 0.4228 -0.3526 0.1083 0.047 Uiso 1 1 calc R . .
C50 C 0.5400(4) -0.3236(3) 0.2195(3) 0.0385(11) Uani 1 1 d . . .
C51 C 0.6083(4) -0.2484(4) 0.2849(3) 0.0471(13) Uani 1 1 d . . .
H51 H 0.6534 -0.2567 0.3329 0.057 Uiso 1 1 calc R . .
C52 C 0.6099(4) -0.1618(3) 0.2793(3) 0.0431(12) Uani 1 1 d . . .
H52 H 0.6573 -0.1122 0.3248 0.052 Uiso 1 1 calc R . .
C53 C 0.4711(6) -0.4840(4) 0.1499(4) 0.0680(18) Uani 1 1 d . . .
H53A H 0.3998 -0.4904 0.1361 0.102 Uiso 1 1 calc R . .
H53B H 0.4758 -0.5413 0.1631 0.102 Uiso 1 1 calc R . .
H53C H 0.4927 -0.4713 0.1024 0.102 Uiso 1 1 calc R . .
C54 C 0.6161(6) -0.4234(4) 0.2850(5) 0.0691(19) Uani 1 1 d . . .
H54A H 0.6839 -0.3863 0.2835 0.104 Uiso 1 1 calc R . .
H54B H 0.6041 -0.4886 0.2752 0.104 Uiso 1 1 calc R . .
H54C H 0.6136 -0.4048 0.3395 0.104 Uiso 1 1 calc R . .
O1T O 0.8244(6) 0.7931(6) 0.8523(6) 0.142(3) Uani 1 1 d . . .
C1T C 0.8119(12) 0.8112(9) 0.9295(9) 0.170(7) Uani 1 1 d . . .
H1T H 0.8677 0.8072 0.9759 0.204 Uiso 1 1 calc R . .
H2T H 0.7448 0.7671 0.9287 0.204 Uiso 1 1 calc R . .
C2T C 0.8166(13) 0.9031(8) 0.9374(11) 0.177(7) Uani 1 1 d . . .
H3T H 0.7463 0.9015 0.9198 0.213 Uiso 1 1 calc R . .
H4T H 0.8542 0.9370 0.9960 0.213 Uiso 1 1 calc R . .
C3T C 0.8676(16) 0.9465(10) 0.8870(11) 0.214(10) Uani 1 1 d . . .
H5T H 0.8385 0.9893 0.8627 0.257 Uiso 1 1 calc R . .
H6T H 0.9420 0.9816 0.9193 0.257 Uiso 1 1 calc R . .
C4T C 0.8527(12) 0.8773(10) 0.8261(8) 0.146(5) Uani 1 1 d . . .
H7T H 0.9168 0.8905 0.8142 0.175 Uiso 1 1 calc R . .
H8T H 0.7977 0.8731 0.7744 0.175 Uiso 1 1 calc R . .
O2T O 0.6757(7) 0.6872(6) 0.4867(6) 0.156(3) Uani 1 1 d . . .
C5T C 0.6349(13) 0.7365(14) 0.5265(14) 0.227(10) Uani 1 1 d . . .
H9T H 0.6242 0.7121 0.5753 0.272 Uiso 1 1 calc R . .
H10T H 0.5682 0.7321 0.4878 0.272 Uiso 1 1 calc R . .
C6T C 0.7084(13) 0.8290(10) 0.5517(13) 0.194(8) Uani 1 1 d . . .
H11T H 0.6861 0.8658 0.5126 0.233 Uiso 1 1 calc R . .
H12T H 0.7155 0.8563 0.6079 0.233 Uiso 1 1 calc R . .
C7T C 0.8022(11) 0.8289(9) 0.5520(12) 0.189(8) Uani 1 1 d . . .
H13T H 0.8533 0.8489 0.6093 0.226 Uiso 1 1 calc R . .
H14T H 0.8299 0.8707 0.5177 0.226 Uiso 1 1 calc R . .
C8T C 0.7789(8) 0.7337(10) 0.5166(10) 0.168(7) Uani 1 1 d . . .
H15T H 0.8064 0.7315 0.4713 0.202 Uiso 1 1 calc R . .
H16T H 0.8110 0.7057 0.5599 0.202 Uiso 1 1 calc R . .
O3T O 0.5393(13) 0.8124(7) 0.7328(7) 0.348(12) Uani 1 1 d D . .
C9T C 0.5370(15) 0.7208(10) 0.7388(9) 0.246(13) Uani 1 1 d D . .
H17T H 0.6067 0.7215 0.7511 0.296 Uiso 1 1 calc R . .
H18T H 0.5117 0.6993 0.7833 0.296 Uiso 1 1 calc R . .
C10T C 0.4670(11) 0.6612(7) 0.6579(11) 0.193(8) Uani 1 1 d D . .
H19T H 0.4127 0.6080 0.6653 0.231 Uiso 1 1 calc R . .
H20T H 0.5053 0.6377 0.6305 0.231 Uiso 1 1 calc R . .
C11T C 0.4199(9) 0.7132(7) 0.6058(9) 0.185(7) Uani 1 1 d D . .
H21T H 0.4376 0.7155 0.5550 0.222 Uiso 1 1 calc R . .
H22T H 0.3440 0.6850 0.5893 0.222 Uiso 1 1 calc R . .
C12T C 0.4630(8) 0.8044(6) 0.6579(7) 0.202(9) Uani 1 1 d D . .
H23T H 0.4931 0.8507 0.6279 0.243 Uiso 1 1 calc R . .
H24T H 0.4076 0.8170 0.6699 0.243 Uiso 1 1 calc R . .
O4T O 0.7828(8) 0.5253(6) -0.2645(7) 0.108(5) Uiso 0.25 1 d PRD . .
C13T C 0.7097(8) 0.4329(6) -0.2856(7) 0.108(5) Uiso 0.25 1 d PRD . .
H13A H 0.6866 0.4191 -0.2383 0.130 Uiso 0.25 1 calc PR . .
H13B H 0.7432 0.3914 -0.2949 0.130 Uiso 0.25 1 calc PR . .
C14T C 0.6200(8) 0.4141(6) -0.3599(7) 0.108(5) Uiso 0.25 1 d PRD . .
H14A H 0.6268 0.3856 -0.4097 0.130 Uiso 0.25 1 calc PR . .
H14B H 0.5559 0.3730 -0.3535 0.130 Uiso 0.25 1 calc PR . .
C15T C 0.6204(8) 0.5001(6) -0.3654(7) 0.108(5) Uiso 0.25 1 d PRD . .
H15A H 0.5559 0.5035 -0.3636 0.130 Uiso 0.25 1 calc PR . .
H15B H 0.6314 0.5182 -0.4163 0.130 Uiso 0.25 1 calc PR . .
C16T C 0.7083(8) 0.5559(6) -0.2906(7) 0.108(5) Uiso 0.25 1 d PRD . .
H16A H 0.7395 0.6183 -0.3005 0.130 Uiso 0.25 1 calc PR . .
H16B H 0.6824 0.5620 -0.2449 0.130 Uiso 0.25 1 calc PR . .

loop_
_atom_site_aniso_label
_atom_site_aniso_U_11
_atom_site_aniso_U_22
_atom_site_aniso_U_33
_atom_site_aniso_U_23
_atom_site_aniso_U_13
_atom_site_aniso_U_12
Cu1 0.0231(3) 0.0171(2) 0.0376(3) 0.0046(2) -0.0030(2) 0.0071(2)
N1 0.0269(19) 0.0276(19) 0.043(2) 0.0045(16) 0.0040(17) 0.0048(15)
N2 0.066(4) 0.045(3) 0.097(4) 0.007(3) 0.050(3) 0.015(3)
O1 0.0346(18) 0.0214(15) 0.050(2) 0.0007(14) -0.0119(15) 0.0120(13)
O2 0.0246(15) 0.0181(13) 0.0385(17) 0.0035(12) -0.0037(13) 0.0079(12)
O3 0.0253(15) 0.0198(14) 0.0366(17) 0.0078(12) -0.0020(13) 0.0081(12)
O4 0.0315(17) 0.0239(15) 0.0416(18) 0.0065(13) -0.0102(14) 0.0070(13)
C4 0.042(3) 0.025(2) 0.058(3) -0.004(2) -0.011(2) 0.015(2)
C5 0.029(2) 0.022(2) 0.041(3) 0.0031(18) -0.0014(19) 0.0090(17)
C6 0.032(2) 0.0172(19) 0.043(3) 0.0040(18) -0.001(2) 0.0096(17)
C7 0.0189(19) 0.0220(19) 0.028(2) 0.0081(15) 0.0071(16) 0.0096(15)
C8 0.0215(19) 0.0189(18) 0.025(2) 0.0064(15) 0.0059(16) 0.0099(15)
C9 0.026(2) 0.0183(18) 0.037(2) 0.0071(16) 0.0086(18) 0.0070(16)
C10 0.031(2) 0.0184(19) 0.037(2) 0.0077(17) 0.0065(19) 0.0112(17)
C11 0.024(2) 0.0218(19) 0.035(2) 0.0080(17) 0.0028(17) 0.0104(16)
C12 0.024(2) 0.0209(18) 0.025(2) 0.0040(15) 0.0042(16) 0.0101(16)
C13 0.0229(19) 0.0178(17) 0.024(2) 0.0050(15) 0.0062(16) 0.0097(15)
C14 0.024(2) 0.0191(18) 0.033(2) 0.0070(16) 0.0083(17) 0.0111(16)
C15 0.033(2) 0.024(2) 0.032(2) 0.0079(17) 0.0013(18) 0.0106(18)
C16 0.033(2) 0.027(2) 0.033(2) 0.0047(18) -0.0008(19) 0.0154(19)
C17 0.052(3) 0.036(3) 0.034(3) 0.006(2) -0.013(2) 0.014(2)
C21 0.033(3) 0.034(2) 0.054(3) 0.008(2) 0.006(2) 0.007(2)
C22 0.050(3) 0.038(3) 0.046(3) 0.003(2) 0.011(3) 0.010(2)
C23 0.050(3) 0.023(2) 0.076(4) 0.008(2) 0.032(3) 0.008(2)
C24 0.029(2) 0.038(3) 0.068(4) 0.012(2) 0.015(2) 0.011(2)
C25 0.027(2) 0.032(2) 0.051(3) 0.006(2) 0.006(2) 0.0073(19)
C26 0.105(6) 0.053(4) 0.088(5) 0.004(4) 0.061(5) 0.027(4)
C27 0.058(4) 0.049(4) 0.142(7) 0.016(4) 0.057(5) 0.023(3)
Cu2 0.0247(3) 0.0307(3) 0.0252(3) 0.0070(2) 0.0065(2) 0.0073(2)
N3 0.036(2) 0.034(2) 0.031(2) 0.0056(16) 0.0116(17) 0.0141(17)
N4 0.058(3) 0.035(2) 0.060(3) 0.003(2) 0.018(2) 0.024(2)
O5 0.0306(17) 0.0420(18) 0.0265(16) 0.0063(13) 0.0062(13) 0.0081(14)
O6 0.0231(15) 0.0375(17) 0.0251(15) 0.0081(13) 0.0061(12) 0.0047(13)
O7 0.0241(15) 0.0330(16) 0.0274(15) 0.0116(12) 0.0073(12) 0.0055(12)
O8 0.0346(17) 0.0383(17) 0.0287(16) 0.0036(13) 0.0131(14) 0.0079(14)
C28 0.050(3) 0.046(3) 0.038(3) 0.011(2) 0.001(2) 0.017(3)
C29 0.065(4) 0.045(3) 0.037(3) -0.001(2) 0.017(3) 0.015(3)
C30 0.035(3) 0.062(4) 0.029(3) 0.000(2) -0.004(2) 0.001(3)
C31 0.030(2) 0.033(2) 0.026(2) 0.0005(18) -0.0009(18) 0.0028(19)
C32 0.030(2) 0.029(2) 0.026(2) 0.0008(17) 0.0038(18) 0.0126(18)
C33 0.024(2) 0.029(2) 0.030(2) 0.0031(17) 0.0043(18) 0.0037(17)
C34 0.024(2) 0.0216(18) 0.026(2) 0.0058(16) 0.0054(16) 0.0097(16)
C35 0.023(2) 0.0185(18) 0.030(2) 0.0062(15) 0.0071(17) 0.0075(15)
C36 0.022(2) 0.030(2) 0.036(2) 0.0096(18) 0.0013(18) 0.0066(17)
C37 0.023(2) 0.040(3) 0.043(3) 0.015(2) 0.010(2) 0.0079(19)
C38 0.025(2) 0.033(2) 0.042(3) 0.0138(19) 0.0153(19) 0.0105(18)
C39 0.023(2) 0.0217(19) 0.032(2) 0.0075(16) 0.0079(17) 0.0098(16)
C40 0.0199(19) 0.0193(18) 0.032(2) 0.0068(16) 0.0083(16) 0.0077(15)
C41 0.027(2) 0.0218(19) 0.030(2) 0.0067(16) 0.0098(17) 0.0102(16)
C42 0.027(2) 0.031(2) 0.037(2) 0.0070(18) 0.0150(19) 0.0078(18)
C43 0.032(2) 0.035(2) 0.033(2) 0.0057(19) 0.0145(19) 0.0132(19)
C44 0.044(3) 0.060(3) 0.035(3) 0.008(2) 0.018(2) 0.010(3)
C45 0.055(4) 0.075(4) 0.050(3) 0.025(3) 0.031(3) 0.002(3)
C46 0.062(4) 0.124(7) 0.066(5) 0.061(5) 0.016(4) 0.022(4)
C47 0.121(7) 0.074(5) 0.085(5) -0.016(4) 0.078(5) -0.002(5)
C48 0.035(2) 0.039(2) 0.029(2) 0.0053(19) 0.0127(19) 0.014(2)
C49 0.038(3) 0.037(3) 0.036(3) -0.004(2) 0.012(2) 0.013(2)
C50 0.039(3) 0.034(2) 0.045(3) 0.004(2) 0.022(2) 0.013(2)
C51 0.044(3) 0.039(3) 0.049(3) 0.005(2) 0.003(2) 0.018(2)
C52 0.042(3) 0.032(2) 0.043(3) 0.003(2) 0.002(2) 0.014(2)
C53 0.090(5) 0.037(3) 0.077(4) 0.000(3) 0.031(4) 0.028(3)
C54 0.080(5) 0.049(3) 0.095(5) 0.023(3) 0.032(4) 0.041(3)
O1T 0.137(7) 0.115(6) 0.196(8) 0.014(6) 0.100(6) 0.043(5)
C1T 0.251(15) 0.187(13) 0.270(16) 0.156(12) 0.237(15) 0.167(12)
C2T 0.253(17) 0.089(8) 0.283(18) 0.068(10) 0.210(16) 0.070(10)
C3T 0.40(3) 0.135(12) 0.262(19) 0.105(13) 0.27(2) 0.144(15)
C4T 0.198(14) 0.155(12) 0.136(10) 0.065(9) 0.119(11) 0.072(11)
O2T 0.110(6) 0.141(7) 0.163(8) -0.017(6) 0.032(6) 0.016(6)
C5T 0.171(15) 0.194(18) 0.39(3) 0.035(18) 0.208(19) 0.070(14)
C6T 0.165(14) 0.113(11) 0.34(2) 0.002(13) 0.136(16) 0.066(10)
C7T 0.125(11) 0.099(9) 0.33(2) -0.022(11) 0.087(13) 0.035(8)
C8T 0.064(6) 0.158(12) 0.219(15) -0.070(11) 0.016(8) 0.026(7)
O3T 0.74(4) 0.268(16) 0.285(17) 0.197(15) 0.29(2) 0.36(2)
C9T 0.52(4) 0.202(17) 0.27(2) 0.170(17) 0.29(3) 0.28(2)
C10T 0.248(18) 0.057(6) 0.35(3) 0.069(10) 0.201(19) 0.064(9)
C11T 0.102(8) 0.081(7) 0.291(19) -0.044(10) -0.022(10) 0.039(6)
C12T 0.160(12) 0.083(8) 0.259(19) -0.038(10) -0.073(12) 0.072(8)

loop_
_atom_type_symbol
_atom_type_description
_atom_type_scat_dispersion_real
_atom_type_scat_dispersion_imag
_atom_type_scat_source
C C 0.0033 0.0016 'International Tables Vol C Tables 4.2.6.8 and 6.1.1.4'
H H 0.0000 0.0000 'International Tables Vol C Tables 4.2.6.8 and 6.1.1.4'
N N 0.0061 0.0033 'International Tables Vol C Tables 4.2.6.8 and 6.1.1.4'
O O 0.0106 0.0060 'International Tables Vol C Tables 4.2.6.8 and 6.1.1.4'
Cu Cu 0.3201 1.2651 'International Tables Vol C Tables 4.2.6.8 and 6.1.1.4'

loop_
_geom_angle_atom_site_label_1
_geom_angle_atom_site_label_2
_geom_angle_atom_site_label_3
_geom_angle
_geom_angle_site_symmetry_1
_geom_angle_site_symmetry_3
_geom_angle_publ_flag
O1 Cu1 O2 92.19(12) . . ?
O1 Cu1 O4 84.36(13) . 2_665 ?
O2 Cu1 O4 165.20(15) . 2_665 ?
O1 Cu1 O3 166.13(16) . 2_665 ?
O2 Cu1 O3 88.63(12) . 2_665 ?
O4 Cu1 O3 91.33(12) 2_665 2_665 ?
O1 Cu1 N1 94.44(16) . . ?
O2 Cu1 N1 99.99(14) . . ?
O4 Cu1 N1 94.64(15) 2_665 . ?
O3 Cu1 N1 99.06(14) 2_665 . ?
C21 N1 C25 115.5(5) . . ?
C21 N1 Cu1 125.3(3) . . ?
C25 N1 Cu1 119.1(3) . . ?
C23 N2 C27 121.4(6) . . ?
C23 N2 C26 119.6(6) . . ?
C27 N2 C26 118.8(6) . . ?
C5 O1 Cu1 127.0(3) . . ?
C7 O2 Cu1 125.8(3) . . ?
C14 O3 Cu1 126.4(3) . 2_665 ?
C16 O4 Cu1 127.4(3) . 2_665 ?
C4 C1A H1A1 109.5 . . ?
C4 C1A H1A2 109.5 . . ?
C4 C1A H1A3 109.5 . . ?
C4 C2A H2A1 109.5 . . ?
C4 C2A H2A2 109.5 . . ?
C4 C2A H2A3 109.5 . . ?
C4 C3A H3A1 109.5 . . ?
C4 C3A H3A2 109.5 . . ?
C4 C3A H3A3 109.5 . . ?
C4 C1B H1B1 109.5 . . ?
C4 C1B H1B2 109.5 . . ?
H1B1 C1B H1B2 109.5 . . ?
C4 C1B H1B3 109.5 . . ?
H1B1 C1B H1B3 109.5 . . ?
H1B2 C1B H1B3 109.5 . . ?
C4 C2B H2B1 109.5 . . ?
C4 C2B H2B2 109.5 . . ?
H2B1 C2B H2B2 109.5 . . ?
C4 C2B H2B3 109.5 . . ?
H2B1 C2B H2B3 109.5 . . ?
H2B2 C2B H2B3 109.5 . . ?
C4 C3B H3B1 109.5 . . ?
C4 C3B H3B2 109.5 . . ?
H3B1 C3B H3B2 109.5 . . ?
C4 C3B H3B3 109.5 . . ?
H3B1 C3B H3B3 109.5 . . ?
H3B2 C3B H3B3 109.5 . . ?
C3A C4 C1B 120.2(7) . . ?
C3A C4 C2B 91.0(6) . . ?
C1B C4 C2B 113.1(5) . . ?
C3A C4 C2A 111.7(6) . . ?
C1B C4 C2A 94.0(7) . . ?
C3A C4 C5 110.9(5) . . ?
C1B C4 C5 108.3(5) . . ?
C2B C4 C5 112.4(5) . . ?
C2A C4 C5 110.4(5) . . ?
C3A C4 C1A 107.8(6) . . ?
C2B C4 C1A 123.9(7) . . ?
C2A C4 C1A 106.9(6) . . ?
C5 C4 C1A 108.9(5) . . ?
C1B C4 C3B 109.4(5) . . ?
C2B C4 C3B 106.9(5) . . ?
C2A C4 C3B 126.7(7) . . ?
C5 C4 C3B 106.4(5) . . ?
C1A C4 C3B 95.6(7) . . ?
O1 C5 C6 125.2(4) . . ?
O1 C5 C4 112.3(3) . . ?
C6 C5 C4 122.5(4) . . ?
C5 C6 C7 124.1(4) . . ?
C5 C6 H6 117.9 . . ?
C7 C6 H6 117.9 . . ?
O2 C7 C6 125.6(4) . . ?
O2 C7 C8 115.1(3) . . ?
C6 C7 C8 119.3(3) . . ?
C13 C8 C9 118.5(4) . . ?
C13 C8 C7 118.2(3) . . ?
C9 C8 C7 123.3(4) . . ?
C10 C9 C8 120.4(4) . . ?
C10 C9 H9 119.8 . . ?
C8 C9 H9 119.8 . . ?
C9 C10 C11 120.4(4) . . ?
C9 C10 H10 119.8 . . ?
C11 C10 H10 119.8 . . ?
C10 C11 C12 120.0(4) . . ?
C10 C11 H11 120.0 . . ?
C12 C11 H11 120.0 . . ?
C13 C12 C11 118.6(4) . . ?
C13 C12 C14 118.6(3) . . ?
C11 C12 C14 122.8(4) . . ?
C8 C13 C12 122.1(3) . . ?
C8 C13 H13 118.9 . . ?
C12 C13 H13 118.9 . . ?
O3 C14 C15 125.4(4) . . ?
O3 C14 C12 115.6(3) . . ?
C15 C14 C12 118.9(3) . . ?
C16 C15 C14 124.3(4) . . ?
C16 C15 H15 117.8 . . ?
C14 C15 H15 117.8 . . ?
O4 C16 C15 124.5(4) . . ?
O4 C16 C17 113.5(3) . . ?
C15 C16 C17 122.0(4) . . ?
C19B C17 C18A 125.5(7) . . ?
C19B C17 C20B 110.3(6) . . ?
C18A C17 C20B 82.5(6) . . ?
C18A C17 C19A 110.9(5) . . ?
C20B C17 C19A 130.1(6) . . ?
C19B C17 C16 111.4(5) . . ?
C18A C17 C16 113.5(5) . . ?
C20B C17 C16 108.8(5) . . ?
C19A C17 C16 108.4(5) . . ?
C19B C17 C20A 85.3(6) . . ?
C18A C17 C20A 109.2(5) . . ?
C19A C17 C20A 107.8(5) . . ?
C16 C17 C20A 106.7(5) . . ?
C19B C17 C18B 108.3(6) . . ?
C20B C17 C18B 108.0(6) . . ?
C19A C17 C18B 88.8(6) . . ?
C16 C17 C18B 110.0(5) . . ?
C20A C17 C18B 132.0(6) . . ?
C17 C18A H18A 109.5 . . ?
C17 C18A H18B 109.5 . . ?
C17 C18A H18C 109.5 . . ?
C17 C19A H19A 109.5 . . ?
C17 C19A H19B 109.5 . . ?
C17 C19A H19C 109.5 . . ?
C17 C20A H20A 109.5 . . ?
C17 C20A H20B 109.5 . . ?
C17 C20A H20C 109.5 . . ?
C17 C18B H18D 109.5 . . ?
C17 C18B H18E 109.5 . . ?
H18D C18B H18E 109.5 . . ?
C17 C18B H18F 109.5 . . ?
H18D C18B H18F 109.5 . . ?
H18E C18B H18F 109.5 . . ?
C17 C19B H19D 109.5 . . ?
C17 C19B H19E 109.5 . . ?
H19D C19B H19E 109.5 . . ?
C17 C19B H19F 109.5 . . ?
H19D C19B H19F 109.5 . . ?
H19E C19B H19F 109.5 . . ?
C17 C20B H20D 109.5 . . ?
C17 C20B H20E 109.5 . . ?
H20D C20B H20E 109.5 . . ?
C17 C20B H20F 109.5 . . ?
H20D C20B H20F 109.5 . . ?
H20E C20B H20F 109.5 . . ?
N1 C21 C22 125.1(5) . . ?
N1 C21 H21 117.4 . . ?
C22 C21 H21 117.4 . . ?
C21 C22 C23 119.6(5) . . ?
C21 C22 H22 120.2 . . ?
C23 C22 H22 120.2 . . ?
N2 C23 C22 122.8(6) . . ?
N2 C23 C24 121.1(6) . . ?
C22 C23 C24 116.1(5) . . ?
C25 C24 C23 119.8(5) . . ?
C25 C24 H24 120.1 . . ?
C23 C24 H24 120.1 . . ?
N1 C25 C24 123.9(5) . . ?
N1 C25 H25 118.1 . . ?
C24 C25 H25 118.1 . . ?
N2 C26 H26A 109.5 . . ?
N2 C26 H26B 109.5 . . ?
H26A C26 H26B 109.5 . . ?
N2 C26 H26C 109.5 . . ?
H26A C26 H26C 109.5 . . ?
H26B C26 H26C 109.5 . . ?
N2 C27 H27A 109.5 . . ?
N2 C27 H27B 109.5 . . ?
H27A C27 H27B 109.5 . . ?
N2 C27 H27C 109.5 . . ?
H27A C27 H27C 109.5 . . ?
H27B C27 H27C 109.5 . . ?
O6 Cu2 O7 87.63(12) . 2_655 ?
O6 Cu2 O5 91.88(13) . . ?
O7 Cu2 O5 165.86(14) 2_655 . ?
O6 Cu2 O8 170.30(14) . 2_655 ?
O7 Cu2 O8 91.50(13) 2_655 2_655 ?
O5 Cu2 O8 86.61(13) . 2_655 ?
O6 Cu2 N3 100.02(14) . . ?
O7 Cu2 N3 96.43(14) 2_655 . ?
O5 Cu2 N3 97.57(14) . . ?
O8 Cu2 N3 89.67(14) 2_655 . ?
C52 N3 C48 114.9(4) . . ?
C52 N3 Cu2 119.7(3) . . ?
C48 N3 Cu2 124.7(3) . . ?
C50 N4 C53 120.7(5) . . ?
C50 N4 C54 120.2(5) . . ?
C53 N4 C54 117.7(5) . . ?
C32 O5 Cu2 127.5(3) . . ?
C34 O6 Cu2 127.1(3) . . ?
C41 O7 Cu2 125.0(3) . 2_655 ?
C43 O8 Cu2 123.7(3) . 2_655 ?
C31 C28 H28A 109.5 . . ?
C31 C28 H28B 109.5 . . ?
H28A C28 H28B 109.5 . . ?
C31 C28 H28C 109.5 . . ?
H28A C28 H28C 109.5 . . ?
H28B C28 H28C 109.5 . . ?
C31 C29 H29A 109.5 . . ?
C31 C29 H29B 109.5 . . ?
H29A C29 H29B 109.5 . . ?
C31 C29 H29C 109.5 . . ?
H29A C29 H29C 109.5 . . ?
H29B C29 H29C 109.5 . . ?
C31 C30 H30A 109.5 . . ?
C31 C30 H30B 109.5 . . ?
H30A C30 H30B 109.5 . . ?
C31 C30 H30C 109.5 . . ?
H30A C30 H30C 109.5 . . ?
H30B C30 H30C 109.5 . . ?
C29 C31 C32 107.9(4) . . ?
C29 C31 C30 109.6(4) . . ?
C32 C31 C30 113.8(4) . . ?
C29 C31 C28 108.1(4) . . ?
C32 C31 C28 108.0(4) . . ?
C30 C31 C28 109.2(4) . . ?
O5 C32 C33 124.5(4) . . ?
O5 C32 C31 114.3(4) . . ?
C33 C32 C31 121.2(4) . . ?
C32 C33 C34 123.9(4) . . ?
C32 C33 H33 118.0 . . ?
C34 C33 H33 118.0 . . ?
O6 C34 C33 124.8(4) . . ?
O6 C34 C35 115.1(3) . . ?
C33 C34 C35 120.1(4) . . ?
C36 C35 C40 118.1(4) . . ?
C36 C35 C34 123.3(4) . . ?
C40 C35 C34 118.6(3) . . ?
C37 C36 C35 120.5(4) . . ?
C37 C36 H36 119.8 . . ?
C35 C36 H36 119.8 . . ?
C38 C37 C36 120.7(4) . . ?
C38 C37 H37 119.6 . . ?
C36 C37 H37 119.6 . . ?
C37 C38 C39 120.0(4) . . ?
C37 C38 H38 120.0 . . ?
C39 C38 H38 120.0 . . ?
C40 C39 C38 118.6(4) . . ?
C40 C39 C41 118.6(4) . . ?
C38 C39 C41 122.8(4) . . ?
C39 C40 C35 122.0(4) . . ?
C39 C40 H40 119.0 . . ?
C35 C40 H40 119.0 . . ?
O7 C41 C42 124.9(4) . . ?
O7 C41 C39 114.6(3) . . ?
C42 C41 C39 120.5(4) . . ?
C41 C42 C43 123.6(4) . . ?
C41 C42 H42 118.2 . . ?
C43 C42 H42 118.2 . . ?
O8 C43 C42 124.5(4) . . ?
O8 C43 C44 113.7(4) . . ?
C42 C43 C44 121.8(4) . . ?
C46 C44 C45 109.3(6) . . ?
C46 C44 C47 111.2(6) . . ?
C45 C44 C47 108.9(6) . . ?
C46 C44 C43 107.8(5) . . ?
C45 C44 C43 113.3(4) . . ?
C47 C44 C43 106.4(5) . . ?
C44 C45 H45A 109.5 . . ?
C44 C45 H45B 109.5 . . ?
H45A C45 H45B 109.5 . . ?
C44 C45 H45C 109.5 . . ?
H45A C45 H45C 109.5 . . ?
H45B C45 H45C 109.5 . . ?
C44 C46 H46A 109.5 . . ?
C44 C46 H46B 109.5 . . ?
H46A C46 H46B 109.5 . . ?
C44 C46 H46C 109.5 . . ?
H46A C46 H46C 109.5 . . ?
H46B C46 H46C 109.5 . . ?
C44 C47 H47A 109.5 . . ?
C44 C47 H47B 109.5 . . ?
H47A C47 H47B 109.5 . . ?
C44 C47 H47C 109.5 . . ?
H47A C47 H47C 109.5 . . ?
H47B C47 H47C 109.5 . . ?
N3 C48 C49 125.1(5) . . ?
N3 C48 H48 117.4 . . ?
C49 C48 H48 117.4 . . ?
C48 C49 C50 119.9(4) . . ?
C48 C49 H49 120.1 . . ?
C50 C49 H49 120.1 . . ?
N4 C50 C51 122.1(5) . . ?
N4 C50 C49 122.6(5) . . ?
C51 C50 C49 115.3(5) . . ?
C52 C51 C50 119.7(5) . . ?
C52 C51 H51 120.2 . . ?
C50 C51 H51 120.2 . . ?
N3 C52 C51 125.0(5) . . ?
N3 C52 H52 117.5 . . ?
C51 C52 H52 117.5 . . ?
N4 C53 H53A 109.5 . . ?
N4 C53 H53B 109.5 . . ?
H53A C53 H53B 109.5 . . ?
N4 C53 H53C 109.5 . . ?
H53A C53 H53C 109.5 . . ?
H53B C53 H53C 109.5 . . ?
N4 C54 H54A 109.5 . . ?
N4 C54 H54B 109.5 . . ?
H54A C54 H54B 109.5 . . ?
N4 C54 H54C 109.5 . . ?
H54A C54 H54C 109.5 . . ?
H54B C54 H54C 109.5 . . ?
C4T O1T C1T 106.9(9) . . ?
O1T C1T C2T 104.1(9) . . ?
O1T C1T H1T 110.9 . . ?
C2T C1T H1T 110.9 . . ?
O1T C1T H2T 110.9 . . ?
C2T C1T H2T 110.9 . . ?
H1T C1T H2T 109.0 . . ?
C3T C2T C1T 108.1(11) . . ?
C3T C2T H3T 110.1 . . ?
C1T C2T H3T 110.1 . . ?
C3T C2T H4T 110.1 . . ?
C1T C2T H4T 110.1 . . ?
H3T C2T H4T 108.4 . . ?
C4T C3T C2T 105.3(12) . . ?
C4T C3T H5T 110.7 . . ?
C2T C3T H5T 110.7 . . ?
C4T C3T H6T 110.7 . . ?
C2T C3T H6T 110.7 . . ?
H5T C3T H6T 108.8 . . ?
C3T C4T O1T 109.5(10) . . ?
C3T C4T H7T 109.8 . . ?
O1T C4T H7T 109.8 . . ?
C3T C4T H8T 109.8 . . ?
O1T C4T H8T 109.8 . . ?
H7T C4T H8T 108.2 . . ?
C8T O2T C5T 107.5(11) . . ?
O2T C5T C6T 106.0(11) . . ?
O2T C5T H9T 110.5 . . ?
C6T C5T H9T 110.5 . . ?
O2T C5T H10T 110.5 . . ?
C6T C5T H10T 110.5 . . ?
H9T C5T H10T 108.7 . . ?
C7T C6T C5T 107.8(12) . . ?
C7T C6T H11T 110.2 . . ?
C5T C6T H11T 110.2 . . ?
C7T C6T H12T 110.2 . . ?
C5T C6T H12T 110.2 . . ?
H11T C6T H12T 108.5 . . ?
C6T C7T C8T 105.2(11) . . ?
C6T C7T H13T 110.7 . . ?
C8T C7T H13T 110.7 . . ?
C6T C7T H14T 110.7 . . ?
C8T C7T H14T 110.7 . . ?
H13T C7T H14T 108.8 . . ?
O2T C8T C7T 107.8(11) . . ?
O2T C8T H15T 110.1 . . ?
C7T C8T H15T 110.1 . . ?
O2T C8T H16T 110.1 . . ?
C7T C8T H16T 110.1 . . ?
H15T C8T H16T 108.5 . . ?
C12T O3T C9T 108.3(9) . . ?
C10T C9T O3T 105.7(9) . . ?
C10T C9T H17T 110.6 . . ?
O3T C9T H17T 110.6 . . ?
C10T C9T H18T 110.6 . . ?
O3T C9T H18T 110.6 . . ?
H17T C9T H18T 108.7 . . ?
C9T C10T C11T 109.7(8) . . ?
C9T C10T H19T 109.7 . . ?
C11T C10T H19T 109.7 . . ?
C9T C10T H20T 109.7 . . ?
C11T C10T H20T 109.7 . . ?
H19T C10T H20T 108.2 . . ?
C12T C11T C10T 104.5(8) . . ?
C12T C11T H21T 110.9 . . ?
C10T C11T H21T 110.9 . . ?
C12T C11T H22T 110.9 . . ?
C10T C11T H22T 110.9 . . ?
H21T C11T H22T 108.9 . . ?
O3T C12T C11T 111.0(8) . . ?
O3T C12T H23T 109.4 . . ?
C11T C12T H23T 109.4 . . ?
O3T C12T H24T 109.4 . . ?
C11T C12T H24T 109.4 . . ?
H23T C12T H24T 108.0 . . ?
C16T O4T C13T 91.6 . . ?
O4T C13T C14T 112.8 . . ?
C14T C13T C16T 76.9 . . ?
O4T C13T H13A 109.0 . . ?
C14T C13T H13A 109.0 . . ?
C16T C13T H13A 101.5 . . ?
O4T C13T H13B 109.0 . . ?
C14T C13T H13B 109.0 . . ?
C16T C13T H13B 145.6 . . ?
H13A C13T H13B 107.8 . . ?
C15T C14T C13T 103.5 . . ?
C15T C14T H14A 111.1 . . ?
C13T C14T H14A 111.1 . . ?
C15T C14T H14B 111.1 . . ?
C13T C14T H14B 111.1 . . ?
H14A C14T H14B 109.0 . . ?
C14T C15T C16T 100.1 . . ?
C14T C15T H15A 111.8 . . ?
C16T C15T H15A 111.8 . . ?
C14T C15T H15B 111.8 . . ?
C16T C15T H15B 111.8 . . ?
H15A C15T H15B 109.5 . . ?
O4T C16T C15T 116.9 . . ?
O4T C16T C13T 45.8 . . ?
C15T C16T C13T 79.5 . . ?
O4T C16T H16A 108.1 . . ?
C15T C16T H16A 108.1 . . ?
C13T C16T H16A 149.2 . . ?
O4T C16T H16B 108.1 . . ?
C15T C16T H16B 108.1 . . ?
C13T C16T H16B 98.0 . . ?
H16A C16T H16B 107.3 . . ?

loop_
_geom_bond_atom_site_label_1
_geom_bond_atom_site_label_2
_geom_bond_distance
_geom_bond_site_symmetry_2
_geom_bond_publ_flag
Cu1 O1 1.926(3) . ?
Cu1 O2 1.941(3) . ?
Cu1 O4 1.944(3) 2_665 ?
Cu1 O3 1.946(3) 2_665 ?
Cu1 N1 2.224(4) . ?
N1 C21 1.341(7) . ?
N1 C25 1.354(6) . ?
N2 C23 1.370(7) . ?
N2 C27 1.459(9) . ?
N2 C26 1.462(9) . ?
O1 C5 1.263(5) . ?
O2 C7 1.260(5) . ?
O3 C14 1.270(5) . ?
O3 Cu1 1.946(3) 2_665 ?
O4 C16 1.268(5) . ?
O4 Cu1 1.944(3) 2_665 ?
C1A C4 1.548(7) . ?
C1A H1A1 0.9800 . ?
C1A H1A2 0.9800 . ?
C1A H1A3 0.9800 . ?
C2A C4 1.541(7) . ?
C2A H2A1 0.9800 . ?
C2A H2A2 0.9800 . ?
C2A H2A3 0.9800 . ?
C3A C4 1.509(7) . ?
C3A H3A1 0.9800 . ?
C3A H3A2 0.9800 . ?
C3A H3A3 0.9800 . ?
C1B C4 1.513(7) . ?
C1B H1B1 0.9800 . ?
C1B H1B2 0.9800 . ?
C1B H1B3 0.9800 . ?
C2B C4 1.514(6) . ?
C2B H2B1 0.9800 . ?
C2B H2B2 0.9800 . ?
C2B H2B3 0.9800 . ?
C3B C4 1.561(7) . ?
C3B H3B1 0.9800 . ?
C3B H3B2 0.9800 . ?
C3B H3B3 0.9800 . ?
C4 C5 1.547(6) . ?
C5 C6 1.379(6) . ?
C6 C7 1.403(6) . ?
C6 H6 0.9500 . ?
C7 C8 1.505(5) . ?
C8 C13 1.383(5) . ?
C8 C9 1.405(5) . ?
C9 C10 1.380(6) . ?
C9 H9 0.9500 . ?
C10 C11 1.397(6) . ?
C10 H10 0.9500 . ?
C11 C12 1.397(5) . ?
C11 H11 0.9500 . ?
C12 C13 1.393(5) . ?
C12 C14 1.493(5) . ?
C13 H13 0.9500 . ?
C14 C15 1.398(6) . ?
C15 C16 1.392(6) . ?
C15 H15 0.9500 . ?
C16 C17 1.543(5) . ?
C17 C19B 1.506(7) . ?
C17 C18A 1.507(6) . ?
C17 C20B 1.540(7) . ?
C17 C19A 1.543(7) . ?
C17 C20A 1.549(7) . ?
C17 C18B 1.551(7) . ?
C18A H18A 0.9800 . ?
C18A H18B 0.9800 . ?
C18A H18C 0.9800 . ?
C19A H19A 0.9800 . ?
C19A H19B 0.9800 . ?
C19A H19C 0.9800 . ?
C20A H20A 0.9800 . ?
C20A H20B 0.9800 . ?
C20A H20C 0.9800 . ?
C18B H18D 0.9800 . ?
C18B H18E 0.9800 . ?
C18B H18F 0.9800 . ?
C19B H19D 0.9800 . ?
C19B H19E 0.9800 . ?
C19B H19F 0.9800 . ?
C20B H20D 0.9800 . ?
C20B H20E 0.9800 . ?
C20B H20F 0.9800 . ?
C21 C22 1.375(8) . ?
C21 H21 0.9500 . ?
C22 C23 1.395(8) . ?
C22 H22 0.9500 . ?
C23 C24 1.418(8) . ?
C24 C25 1.375(7) . ?
C24 H24 0.9500 . ?
C25 H25 0.9500 . ?
C26 H26A 0.9800 . ?
C26 H26B 0.9800 . ?
C26 H26C 0.9800 . ?
C27 H27A 0.9800 . ?
C27 H27B 0.9800 . ?
C27 H27C 0.9800 . ?
Cu2 O6 1.929(3) . ?
Cu2 O7 1.933(3) 2_655 ?
Cu2 O5 1.933(3) . ?
Cu2 O8 1.939(3) 2_655 ?
Cu2 N3 2.252(4) . ?
N3 C52 1.329(6) . ?
N3 C48 1.332(6) . ?
N4 C50 1.355(6) . ?
N4 C53 1.440(7) . ?
N4 C54 1.451(8) . ?
O5 C32 1.270(5) . ?
O6 C34 1.270(5) . ?
O7 C41 1.279(5) . ?
O7 Cu2 1.933(3) 2_655 ?
O8 C43 1.269(5) . ?
O8 Cu2 1.939(3) 2_655 ?
C28 C31 1.536(7) . ?
C28 H28A 0.9800 . ?
C28 H28B 0.9800 . ?
C28 H28C 0.9800 . ?
C29 C31 1.521(7) . ?
C29 H29A 0.9800 . ?
C29 H29B 0.9800 . ?
C29 H29C 0.9800 . ?
C30 C31 1.534(7) . ?
C30 H30A 0.9800 . ?
C30 H30B 0.9800 . ?
C30 H30C 0.9800 . ?
C31 C32 1.532(6) . ?
C32 C33 1.398(6) . ?
C33 C34 1.411(6) . ?
C33 H33 0.9500 . ?
C34 C35 1.500(6) . ?
C35 C36 1.398(6) . ?
C35 C40 1.401(6) . ?
C36 C37 1.386(7) . ?
C36 H36 0.9500 . ?
C37 C38 1.380(7) . ?
C37 H37 0.9500 . ?
C38 C39 1.407(6) . ?
C38 H38 0.9500 . ?
C39 C40 1.382(6) . ?
C39 C41 1.501(6) . ?
C40 H40 0.9500 . ?
C41 C42 1.399(6) . ?
C42 C43 1.410(6) . ?
C42 H42 0.9500 . ?
C43 C44 1.542(7) . ?
C44 C46 1.526(9) . ?
C44 C45 1.530(8) . ?
C44 C47 1.537(9) . ?
C45 H45A 0.9800 . ?
C45 H45B 0.9800 . ?
C45 H45C 0.9800 . ?
C46 H46A 0.9800 . ?
C46 H46B 0.9800 . ?
C46 H46C 0.9800 . ?
C47 H47A 0.9800 . ?
C47 H47B 0.9800 . ?
C47 H47C 0.9800 . ?
C48 C49 1.373(7) . ?
C48 H48 0.9500 . ?
C49 C50 1.401(7) . ?
C49 H49 0.9500 . ?
C50 C51 1.397(7) . ?
C51 C52 1.385(7) . ?
C51 H51 0.9500 . ?
C52 H52 0.9500 . ?
C53 H53A 0.9800 . ?
C53 H53B 0.9800 . ?
C53 H53C 0.9800 . ?
C54 H54A 0.9800 . ?
C54 H54B 0.9800 . ?
C54 H54C 0.9800 . ?
O1T C4T 1.414(13) . ?
O1T C1T 1.422(13) . ?
C1T C2T 1.435(15) . ?
C1T H1T 0.9900 . ?
C1T H2T 0.9900 . ?
C2T C3T 1.393(15) . ?
C2T H3T 0.9900 . ?
C2T H4T 0.9900 . ?
C3T C4T 1.366(17) . ?
C3T H5T 0.9900 . ?
C3T H6T 0.9900 . ?
C4T H7T 0.9900 . ?
C4T H8T 0.9900 . ?
O2T C8T 1.349(12) . ?
O2T C5T 1.402(16) . ?
C5T C6T 1.418(19) . ?
C5T H9T 0.9900 . ?
C5T H10T 0.9900 . ?
C6T C7T 1.397(17) . ?
C6T H11T 0.9900 . ?
C6T H12T 0.9900 . ?
C7T C8T 1.463(17) . ?
C7T H13T 0.9900 . ?
C7T H14T 0.9900 . ?
C8T H15T 0.9900 . ?
C8T H16T 0.9900 . ?
O3T C12T 1.401(9) . ?
O3T C9T 1.461(8) . ?
C9T C10T 1.460(9) . ?
C9T H17T 0.9900 . ?
C9T H18T 0.9900 . ?
C10T C11T 1.466(9) . ?
C10T H19T 0.9900 . ?
C10T H20T 0.9900 . ?
C11T C12T 1.450(8) . ?
C11T H21T 0.9900 . ?
C11T H22T 0.9900 . ?
C12T H23T 0.9900 . ?
C12T H24T 0.9900 . ?
O4T C16T 1.3401 . ?
O4T C13T 1.4174 . ?
C13T C14T 1.4618 . ?
C13T H13A 0.9900 . ?
C13T H13B 0.9900 . ?
C14T C15T 1.3807 . ?
C14T H14A 0.9900 . ?
C14T H14B 0.9900 . ?
C15T C16T 1.4582 . ?
C15T H15A 0.9900 . ?
C15T H15B 0.9900 . ?
C16T H16A 0.9900 . ?
C16T H16B 0.9900 . ?

loop_
_geom_torsion_atom_site_label_1
_geom_torsion_atom_site_label_2
_geom_torsion_atom_site_label_3
_geom_torsion_atom_site_label_4
_geom_torsion
_geom_torsion_site_symmetry_1
_geom_torsion_site_symmetry_2
_geom_torsion_site_symmetry_3
_geom_torsion_site_symmetry_4
_geom_torsion_publ_flag
O1 Cu1 N1 C21 -127.1(4) . . . . ?
O2 Cu1 N1 C21 -34.1(4) . . . . ?
O4 Cu1 N1 C21 148.2(4) 2_665 . . . ?
O3 Cu1 N1 C21 56.1(4) 2_665 . . . ?
O1 Cu1 N1 C25 57.1(3) . . . . ?
O2 Cu1 N1 C25 150.1(3) . . . . ?
O4 Cu1 N1 C25 -27.6(4) 2_665 . . . ?
O3 Cu1 N1 C25 -119.7(3) 2_665 . . . ?
O2 Cu1 O1 C5 -0.5(4) . . . . ?
O4 Cu1 O1 C5 -166.1(4) 2_665 . . . ?
O3 Cu1 O1 C5 -93.7(6) 2_665 . . . ?
N1 Cu1 O1 C5 99.7(4) . . . . ?
O1 Cu1 O2 C7 -2.1(4) . . . . ?
O4 Cu1 O2 C7 74.0(6) 2_665 . . . ?
O3 Cu1 O2 C7 164.1(4) 2_665 . . . ?
N1 Cu1 O2 C7 -97.0(4) . . . . ?
Cu1 O1 C5 C6 1.6(8) . . . . ?
Cu1 O1 C5 C4 179.9(3) . . . . ?
C3A C4 C5 O1 -74.8(9) . . . . ?
C1B C4 C5 O1 59.2(8) . . . . ?
C2B C4 C5 O1 -175.1(8) . . . . ?
C2A C4 C5 O1 160.8(9) . . . . ?
C1A C4 C5 O1 43.6(9) . . . . ?
C3B C4 C5 O1 -58.4(7) . . . . ?
C3A C4 C5 C6 103.5(9) . . . . ?
C1B C4 C5 C6 -122.5(7) . . . . ?
C2B C4 C5 C6 3.2(9) . . . . ?
C2A C4 C5 C6 -20.9(10) . . . . ?
C1A C4 C5 C6 -138.1(8) . . . . ?
C3B C4 C5 C6 119.9(7) . . . . ?
O1 C5 C6 C7 -0.3(8) . . . . ?
C4 C5 C6 C7 -178.4(4) . . . . ?
Cu1 O2 C7 C6 3.8(6) . . . . ?
Cu1 O2 C7 C8 -174.3(3) . . . . ?
C5 C6 C7 O2 -2.6(8) . . . . ?
C5 C6 C7 C8 175.3(4) . . . . ?
O2 C7 C8 C13 13.1(5) . . . . ?
C6 C7 C8 C13 -165.1(4) . . . . ?
O2 C7 C8 C9 -169.0(4) . . . . ?
C6 C7 C8 C9 12.8(6) . . . . ?
C13 C8 C9 C10 0.9(6) . . . . ?
C7 C8 C9 C10 -177.0(4) . . . . ?
C8 C9 C10 C11 -0.8(7) . . . . ?
C9 C10 C11 C12 0.4(7) . . . . ?
C10 C11 C12 C13 -0.1(6) . . . . ?
C10 C11 C12 C14 -179.9(4) . . . . ?
C9 C8 C13 C12 -0.6(6) . . . . ?
C7 C8 C13 C12 177.5(4) . . . . ?
C11 C12 C13 C8 0.2(6) . . . . ?
C14 C12 C13 C8 -180.0(4) . . . . ?
Cu1 O3 C14 C15 4.1(6) 2_665 . . . ?
Cu1 O3 C14 C12 -174.7(3) 2_665 . . . ?
C13 C12 C14 O3 23.2(6) . . . . ?
C11 C12 C14 O3 -156.9(4) . . . . ?
C13 C12 C14 C15 -155.6(4) . . . . ?
C11 C12 C14 C15 24.2(6) . . . . ?
O3 C14 C15 C16 -0.2(8) . . . . ?
C12 C14 C15 C16 178.5(4) . . . . ?
Cu1 O4 C16 C15 -7.6(7) 2_665 . . . ?
Cu1 O4 C16 C17 170.6(3) 2_665 . . . ?
C14 C15 C16 O4 2.0(8) . . . . ?
C14 C15 C16 C17 -176.0(4) . . . . ?
O4 C16 C17 C19B 24.0(9) . . . . ?
C15 C16 C17 C19B -157.7(8) . . . . ?
O4 C16 C17 C18A 172.2(7) . . . . ?
C15 C16 C17 C18A -9.6(8) . . . . ?
O4 C16 C17 C20B -97.9(8) . . . . ?
C15 C16 C17 C20B 80.4(9) . . . . ?
O4 C16 C17 C19A 48.4(7) . . . . ?
C15 C16 C17 C19A -133.3(7) . . . . ?
O4 C16 C17 C20A -67.5(7) . . . . ?
C15 C16 C17 C20A 110.7(7) . . . . ?
O4 C16 C17 C18B 144.1(8) . . . . ?
C15 C16 C17 C18B -37.7(9) . . . . ?
C25 N1 C21 C22 0.8(7) . . . . ?
Cu1 N1 C21 C22 -175.2(4) . . . . ?
N1 C21 C22 C23 -0.3(8) . . . . ?
C27 N2 C23 C22 177.9(5) . . . . ?
C26 N2 C23 C22 2.2(8) . . . . ?
C27 N2 C23 C24 -3.5(8) . . . . ?
C26 N2 C23 C24 -179.2(5) . . . . ?
C21 C22 C23 N2 178.2(5) . . . . ?
C21 C22 C23 C24 -0.5(7) . . . . ?
N2 C23 C24 C25 -177.9(5) . . . . ?
C22 C23 C24 C25 0.8(7) . . . . ?
C21 N1 C25 C24 -0.5(7) . . . . ?
Cu1 N1 C25 C24 175.7(4) . . . . ?
C23 C24 C25 N1 -0.3(8) . . . . ?
O6 Cu2 N3 C52 103.8(4) . . . . ?
O7 Cu2 N3 C52 -167.5(4) 2_655 . . . ?
O5 Cu2 N3 C52 10.5(4) . . . . ?
O8 Cu2 N3 C52 -76.0(4) 2_655 . . . ?
O6 Cu2 N3 C48 -86.3(4) . . . . ?
O7 Cu2 N3 C48 2.4(4) 2_655 . . . ?
O5 Cu2 N3 C48 -179.6(4) . . . . ?
O8 Cu2 N3 C48 93.9(4) 2_655 . . . ?
O6 Cu2 O5 C32 3.6(4) . . . . ?
O7 Cu2 O5 C32 -84.2(7) 2_655 . . . ?
O8 Cu2 O5 C32 -166.9(4) 2_655 . . . ?
N3 Cu2 O5 C32 103.9(4) . . . . ?
O7 Cu2 O6 C34 165.4(4) 2_655 . . . ?
O5 Cu2 O6 C34 -0.5(4) . . . . ?
N3 Cu2 O6 C34 -98.5(4) . . . . ?
Cu2 O5 C32 C33 -2.0(6) . . . . ?
Cu2 O5 C32 C31 179.9(3) . . . . ?
C29 C31 C32 O5 -65.2(5) . . . . ?
C30 C31 C32 O5 173.0(4) . . . . ?
C28 C31 C32 O5 51.5(6) . . . . ?
C29 C31 C32 C33 116.7(5) . . . . ?
C30 C31 C32 C33 -5.2(7) . . . . ?
C28 C31 C32 C33 -126.7(5) . . . . ?
O5 C32 C33 C34 -3.7(7) . . . . ?
C31 C32 C33 C34 174.2(4) . . . . ?
Cu2 O6 C34 C33 -4.3(6) . . . . ?
Cu2 O6 C34 C35 175.4(3) . . . . ?
C32 C33 C34 O6 7.1(7) . . . . ?
C32 C33 C34 C35 -172.6(4) . . . . ?
O6 C34 C35 C36 -166.7(4) . . . . ?
C33 C34 C35 C36 13.0(6) . . . . ?
O6 C34 C35 C40 10.5(5) . . . . ?
C33 C34 C35 C40 -169.9(4) . . . . ?
C40 C35 C36 C37 0.9(6) . . . . ?
C34 C35 C36 C37 178.1(4) . . . . ?
C35 C36 C37 C38 -1.0(7) . . . . ?
C36 C37 C38 C39 1.6(7) . . . . ?
C37 C38 C39 C40 -2.1(6) . . . . ?
C37 C38 C39 C41 179.0(4) . . . . ?
C38 C39 C40 C35 2.1(6) . . . . ?
C41 C39 C40 C35 -178.9(4) . . . . ?
C36 C35 C40 C39 -1.5(6) . . . . ?
C34 C35 C40 C39 -178.8(4) . . . . ?
Cu2 O7 C41 C42 -8.2(6) 2_655 . . . ?
Cu2 O7 C41 C39 169.6(3) 2_655 . . . ?
C40 C39 C41 O7 -12.6(5) . . . . ?
C38 C39 C41 O7 166.4(4) . . . . ?
C40 C39 C41 C42 165.4(4) . . . . ?
C38 C39 C41 C42 -15.6(6) . . . . ?
O7 C41 C42 C43 -7.0(7) . . . . ?
C39 C41 C42 C43 175.3(4) . . . . ?
Cu2 O8 C43 C42 23.1(6) 2_655 . . . ?
Cu2 O8 C43 C44 -158.7(3) 2_655 . . . ?
C41 C42 C43 O8 -1.3(7) . . . . ?
C41 C42 C43 C44 -179.3(5) . . . . ?
O8 C43 C44 C46 48.2(7) . . . . ?
C42 C43 C44 C46 -133.6(6) . . . . ?
O8 C43 C44 C45 169.2(5) . . . . ?
C42 C43 C44 C45 -12.5(8) . . . . ?
O8 C43 C44 C47 -71.2(6) . . . . ?
C42 C43 C44 C47 107.0(6) . . . . ?
C52 N3 C48 C49 -1.4(7) . . . . ?
Cu2 N3 C48 C49 -171.7(4) . . . . ?
N3 C48 C49 C50 -1.4(8) . . . . ?
C53 N4 C50 C51 -175.5(5) . . . . ?
C54 N4 C50 C51 -9.3(8) . . . . ?
C53 N4 C50 C49 5.6(8) . . . . ?
C54 N4 C50 C49 171.7(5) . . . . ?
C48 C49 C50 N4 -177.6(5) . . . . ?
C48 C49 C50 C51 3.4(7) . . . . ?
N4 C50 C51 C52 178.2(5) . . . . ?
C49 C50 C51 C52 -2.8(8) . . . . ?
C48 N3 C52 C51 2.1(8) . . . . ?
Cu2 N3 C52 C51 172.9(4) . . . . ?
C50 C51 C52 N3 0.1(9) . . . . ?
C4T O1T C1T C2T 9.6(16) . . . . ?
O1T C1T C2T C3T -22(2) . . . . ?
C1T C2T C3T C4T 26(2) . . . . ?
C2T C3T C4T O1T -19(2) . . . . ?
C1T O1T C4T C3T 5.9(18) . . . . ?
C8T O2T C5T C6T 25(2) . . . . ?
O2T C5T C6T C7T -19(3) . . . . ?
C5T C6T C7T C8T 6(3) . . . . ?
C5T O2T C8T C7T -21(2) . . . . ?
C6T C7T C8T O2T 9(2) . . . . ?
C12T O3T C9T C10T 9(2) . . . . ?
O3T C9T C10T C11T -5(2) . . . . ?
C9T C10T C11T C12T -0.5(18) . . . . ?
C9T O3T C12T C11T -9.6(19) . . . . ?
C10T C11T C12T O3T 6.2(18) . . . . ?
C16T O4T C13T C14T 34.8 . . . . ?
O4T C13T C14T C15T -21.5 . . . . ?
C16T C13T C14T C15T 1.9 . . . . ?
C13T C14T C15T C16T -2.5 . . . . ?
C13T O4T C16T C15T -38.7 . . . . ?
C14T C15T C16T O4T 28.9 . . . . ?
C14T C15T C16T C13T 1.9 . . . . ?
C14T C13T C16T O4T -147.3 . . . . ?
O4T C13T C16T C15T 145.5 . . . . ?
C14T C13T C16T C15T -1.8 . . . . ?
